data_7201433
loop_
_publ_author_name
'Deifel, Nicholas P.'
'Cahill, Christopher L.'

_publ_section_title
;
 The uranyl tetrachloride anion as a tecton in the assembly of U(VI)
 hybrid materials
;
_journal_issue 12
_journal_name_full CrystEngComm
_journal_page_first 2739
_journal_paper_doi 10.1039/b911470j
_journal_volume 11
_journal_year 2009
_chemical_formula_sum 'C13 H16 Cl4 N2 O2 U'
_chemical_formula_weight 612.13
_chemical_name_systematic
;
?
;
_space_group_IT_number 15
_symmetry_cell_setting monoclinic
_symmetry_space_group_name_Hall '-C 2yc'
_symmetry_space_group_name_H-M 'C 1 2/c 1'
_atom_sites_solution_hydrogens geom
_atom_sites_solution_primary direct
_atom_sites_solution_secondary difmap
_audit_creation_method SHELXL-97
_cell_angle_alpha 90.00
_cell_angle_beta 102.24
_cell_angle_gamma 90.00
_cell_formula_units_Z 4
_cell_length_a 12.8370(3)
_cell_length_b 11.6971(3)
_cell_length_c 12.3740(3)
_cell_measurement_temperature 298(2)
_cell_volume 1815.79(8)
_computing_cell_refinement 'SAINTPLUS (Bruker AXS, 2005)'
_computing_data_collection 'APEX II (Bruker AXS, 2005)'
_computing_data_reduction 'SAINTPLUS (Bruker AXS, 2005)'
_computing_publication_material 'WINGX (Farrugia, 1998)'
_computing_structure_refinement 'SHELXL-97 (Sheldrick, 1997)'
_computing_structure_solution 'SHELXS (Sheldrick, 2004)'
_diffrn_ambient_temperature 298(2)
_diffrn_measured_fraction_theta_full 0.944
_diffrn_measured_fraction_theta_max 0.944
_diffrn_measurement_device_type 'Bruker APEX II CCD'
_diffrn_measurement_method 'phi and omega scans'
_diffrn_radiation_monochromator graphite
_diffrn_radiation_source 'fine-focus sealed tube'
_diffrn_radiation_type MoK\a
_diffrn_radiation_wavelength 0.71073
_diffrn_reflns_av_R_equivalents 0.0258
_diffrn_reflns_av_sigmaI/netI 0.0172
_diffrn_reflns_limit_h_max 17
_diffrn_reflns_limit_h_min -17
_diffrn_reflns_limit_k_max 16
_diffrn_reflns_limit_k_min -13
_diffrn_reflns_limit_l_max 17
_diffrn_reflns_limit_l_min -17
_diffrn_reflns_number 17363
_diffrn_reflns_theta_full 30.37
_diffrn_reflns_theta_max 30.37
_diffrn_reflns_theta_min 2.38
_exptl_absorpt_coefficient_mu 9.532
_exptl_absorpt_correction_T_max 0.683
_exptl_absorpt_correction_T_min 0.320
_exptl_absorpt_correction_type empirical
_exptl_absorpt_process_details 'SADABS, Sheldrick (2008)'
_exptl_crystal_colour yellow
_exptl_crystal_density_diffrn 2.204
_exptl_crystal_density_method 'not measured'
_exptl_crystal_description plate
_exptl_crystal_F_000 1098
_exptl_crystal_size_max 0.14
_exptl_crystal_size_mid 0.10
_exptl_crystal_size_min 0.04
_refine_diff_density_max 0.954
_refine_diff_density_min -0.372
_refine_diff_density_rms 0.081
_refine_ls_extinction_method none
_refine_ls_goodness_of_fit_ref 1.023
_refine_ls_hydrogen_treatment constr
_refine_ls_matrix_type full
_refine_ls_number_parameters 102
_refine_ls_number_reflns 2590
_refine_ls_number_restraints 3
_refine_ls_restrained_S_all 1.022
_refine_ls_R_factor_all 0.0280
_refine_ls_R_factor_gt 0.0167
_refine_ls_shift/su_max 0.000
_refine_ls_shift/su_mean 0.000
_refine_ls_structure_factor_coef Fsqd
_refine_ls_weighting_details 'calc w=1/[\s^2^(Fo^2^)+(0.0173P)^2^+2.1400P] where P=(Fo^2^+2Fc^2^)/3'
_refine_ls_weighting_scheme calc
_refine_ls_wR_factor_gt 0.0361
_refine_ls_wR_factor_ref 0.0402
_reflns_number_gt 1965
_reflns_number_total 2590
_reflns_threshold_expression >2sigma(I)
_cod_data_source_file b911470j.txt
_cod_data_source_block compound5
_cod_original_cell_volume 1815.78(8)
_cod_original_sg_symbol_H-M 'C 2/c'
_cod_database_code 7201433

loop_
_symmetry_equiv_pos_as_xyz
'x, y, z'
'-x, y, -z+1/2'
'x+1/2, y+1/2, z'
'-x+1/2, y+1/2, -z+1/2'
'-x, -y, -z'
'x, -y, z-1/2'
'-x+1/2, -y+1/2, -z'
'x+1/2, -y+1/2, z-1/2'

loop_
_atom_site_label
_atom_site_type_symbol
_atom_site_fract_x
_atom_site_fract_y
_atom_site_fract_z
_atom_site_U_iso_or_equiv
_atom_site_adp_type
_atom_site_occupancy
_atom_site_symmetry_multiplicity
_atom_site_calc_flag
_atom_site_refinement_flags
_atom_site_disorder_assembly
_atom_site_disorder_group
U1 U 0.2500 0.2500 0.5000 0.02993(4) Uani 1 2 d S . .
O1 O 0.36398(15) 0.16747(17) 0.49668(17) 0.0472(5) Uani 1 1 d . . .
Cl1 Cl 0.19983(6) 0.10827(6) 0.64949(6) 0.04740(17) Uani 1 1 d . . .
Cl2 Cl 0.13479(7) 0.11753(7) 0.34254(6) 0.0563(2) Uani 1 1 d . . .
N1 N 0.6113(2) 0.2994(3) 0.5913(2) 0.0613(8) Uani 1 1 d D . .
H1 H 0.6127 0.3335 0.6532 0.074 Uiso 1 1 calc R . .
C1 C 0.6253(3) 0.1868(4) 0.5913(3) 0.0637(10) Uani 1 1 d D . .
H1A H 0.6373 0.1464 0.6576 0.076 Uiso 1 1 calc R . .
C2 C 0.5953(3) 0.3612(3) 0.4994(3) 0.0583(9) Uani 1 1 d D . .
H2 H 0.5860 0.4399 0.5023 0.070 Uiso 1 1 calc R . .
C3 C 0.6222(2) 0.1302(3) 0.4936(3) 0.0505(7) Uani 1 1 d D . .
H3 H 0.6314 0.0513 0.4932 0.061 Uiso 1 1 calc R . .
C4 C 0.5924(2) 0.3085(3) 0.4005(2) 0.0464(7) Uani 1 1 d D . .
H4 H 0.5819 0.3517 0.3360 0.056 Uiso 1 1 calc R . .
C5 C 0.6052(2) 0.1916(2) 0.3953(2) 0.0364(6) Uani 1 1 d D . .
C6 C 0.6009(2) 0.1325(3) 0.2865(2) 0.0488(7) Uani 1 1 d . . .
H6A H 0.6627 0.0833 0.2928 0.059 Uiso 1 1 calc R . .
H6B H 0.6042 0.1895 0.2303 0.059 Uiso 1 1 calc R . .
C7 C 0.5000 0.0612(4) 0.2500 0.0556(12) Uani 1 2 d S . .
H7A H 0.4914 0.0123 0.3108 0.067 Uiso 0.50 1 calc PR . .
H7B H 0.5086 0.0123 0.1892 0.067 Uiso 0.50 1 calc PR . .

loop_
_atom_site_aniso_label
_atom_site_aniso_U_11
_atom_site_aniso_U_22
_atom_site_aniso_U_33
_atom_site_aniso_U_23
_atom_site_aniso_U_13
_atom_site_aniso_U_12
U1 0.03398(7) 0.02884(7) 0.02805(7) -0.00021(6) 0.00903(5) 0.00457(6)
O1 0.0433(11) 0.0425(11) 0.0593(12) 0.0034(10) 0.0185(10) 0.0136(9)
Cl1 0.0665(5) 0.0416(4) 0.0367(3) 0.0042(3) 0.0168(3) -0.0036(3)
Cl2 0.0778(5) 0.0569(5) 0.0328(3) -0.0060(3) 0.0085(3) -0.0202(4)
N1 0.0502(16) 0.092(2) 0.0435(16) -0.0225(17) 0.0141(13) -0.0150(16)
C1 0.054(2) 0.095(3) 0.0386(17) 0.0158(19) 0.0025(14) -0.013(2)
C2 0.0533(19) 0.057(2) 0.065(2) -0.0192(18) 0.0137(16) -0.0035(15)
C3 0.0536(18) 0.0478(18) 0.0463(17) 0.0123(14) 0.0019(14) 0.0024(14)
C4 0.0541(18) 0.0427(18) 0.0418(16) -0.0014(13) 0.0086(13) -0.0022(14)
C5 0.0310(13) 0.0417(16) 0.0368(14) -0.0016(12) 0.0078(10) 0.0006(11)
C6 0.0498(17) 0.0528(19) 0.0441(16) -0.0078(14) 0.0104(13) 0.0120(14)
C7 0.081(3) 0.034(2) 0.047(2) 0.000 0.000(2) 0.000

loop_
_atom_type_symbol
_atom_type_description
_atom_type_scat_dispersion_real
_atom_type_scat_dispersion_imag
_atom_type_scat_source
C C 0.0033 0.0016 'International Tables Vol C Tables 4.2.6.8 and 6.1.1.4'
N N 0.0061 0.0033 'International Tables Vol C Tables 4.2.6.8 and 6.1.1.4'
O O 0.0106 0.0060 'International Tables Vol C Tables 4.2.6.8 and 6.1.1.4'
Cl Cl 0.1484 0.1585 'International Tables Vol C Tables 4.2.6.8 and 6.1.1.4'
U U -9.6767 9.6646 'International Tables Vol C Tables 4.2.6.8 and 6.1.1.4'
H H 0.0000 0.0000 'International Tables Vol C Tables 4.2.6.8 and 6.1.1.4'

loop_
_geom_angle_atom_site_label_1
_geom_angle_atom_site_label_2
_geom_angle_atom_site_label_3
_geom_angle
_geom_angle_site_symmetry_1
_geom_angle_site_symmetry_3
_geom_angle_publ_flag
O1 U1 O1 180.00(13) . 7_556 ?
O1 U1 Cl1 90.03(7) . 7_556 ?
O1 U1 Cl1 89.97(7) 7_556 7_556 ?
O1 U1 Cl1 89.97(7) . . ?
O1 U1 Cl1 90.03(7) 7_556 . ?
Cl1 U1 Cl1 180.0 7_556 . ?
O1 U1 Cl2 89.96(7) . . ?
O1 U1 Cl2 90.04(7) 7_556 . ?
Cl1 U1 Cl2 91.86(2) 7_556 . ?
Cl1 U1 Cl2 88.14(2) . . ?
O1 U1 Cl2 90.04(7) . 7_556 ?
O1 U1 Cl2 89.96(7) 7_556 7_556 ?
Cl1 U1 Cl2 88.14(2) 7_556 7_556 ?
Cl1 U1 Cl2 91.86(2) . 7_556 ?
Cl2 U1 Cl2 180.0 . 7_556 ?
C2 N1 C1 122.4(3) . . ?
C2 N1 H1 118.8 . . ?
C1 N1 H1 118.8 . . ?
N1 C1 C3 120.0(3) . . ?
N1 C1 H1A 120.0 . . ?
C3 C1 H1A 120.0 . . ?
N1 C2 C4 119.5(3) . . ?
N1 C2 H2 120.2 . . ?
C4 C2 H2 120.2 . . ?
C1 C3 C5 119.5(3) . . ?
C1 C3 H3 120.3 . . ?
C5 C3 H3 120.3 . . ?
C2 C4 C5 120.6(3) . . ?
C2 C4 H4 119.7 . . ?
C5 C4 H4 119.7 . . ?
C4 C5 C3 118.0(3) . . ?
C4 C5 C6 121.0(2) . . ?
C3 C5 C6 121.0(3) . . ?
C5 C6 C7 112.5(2) . . ?
C5 C6 H6A 109.1 . . ?
C7 C6 H6A 109.1 . . ?
C5 C6 H6B 109.1 . . ?
C7 C6 H6B 109.1 . . ?
H6A C6 H6B 107.8 . . ?
C6 C7 C6 113.7(4) . 2_655 ?
C6 C7 H7A 108.8 . . ?
C6 C7 H7A 108.8 2_655 . ?
C6 C7 H7B 108.8 . . ?
C6 C7 H7B 108.8 2_655 . ?
H7A C7 H7B 107.7 . . ?

loop_
_geom_bond_atom_site_label_1
_geom_bond_atom_site_label_2
_geom_bond_distance
_geom_bond_site_symmetry_2
_geom_bond_publ_flag
U1 O1 1.7606(18) . ?
U1 O1 1.7606(18) 7_556 ?
U1 Cl1 2.6627(7) 7_556 ?
U1 Cl1 2.6627(7) . ?
U1 Cl2 2.6763(7) . ?
U1 Cl2 2.6763(7) 7_556 ?
N1 C2 1.327(5) . ?
N1 C1 1.330(6) . ?
N1 H1 0.8600 . ?
C1 C3 1.371(5) . ?
C1 H1A 0.9300 . ?
C2 C4 1.363(4) . ?
C2 H2 0.9300 . ?
C3 C5 1.390(4) . ?
C3 H3 0.9300 . ?
C4 C5 1.380(4) . ?
C4 H4 0.9300 . ?
C5 C6 1.504(4) . ?
C6 C7 1.526(4) . ?
C6 H6A 0.9700 . ?
C6 H6B 0.9700 . ?
C7 C6 1.526(4) 2_655 ?
C7 H7A 0.9700 . ?
C7 H7B 0.9700 . ?

loop_
_geom_hbond_atom_site_label_D
_geom_hbond_atom_site_label_H
_geom_hbond_atom_site_label_A
_geom_hbond_distance_DH
_geom_hbond_distance_HA
_geom_hbond_distance_DA
_geom_hbond_angle_DHA
_geom_hbond_site_symmetry_A
N1 H1 Cl2 0.86 2.37 3.209(3) 165.4 8_556
